data_7027960
loop_
_publ_author_name
'James, Stuart L.'
'Mingos, D. Michael P.'
'Xu, Xingling'
'White, Andrew J. P.'
'Williams, David J.'

_publ_section_title
;
 Orotate complexes of rhodium(I) and iridium(I): effect of coligand,
 counter ion, and solvent of crystallisation on association via
 complementary hydrogen bonding
;
_journal_issue 8
_journal_name_full 'Journal of the Chemical Society, Dalton Transactions'
_journal_page_first 1335
_journal_paper_doi 10.1039/a708205c
_journal_year 1998
_chemical_formula_sum 'C35 H59 Cl2 N6 O4 Rh'
_chemical_formula_weight 801.69
_chemical_name_systematic
; 
 ? 
;
_space_group_IT_number 14
_symmetry_cell_setting monoclinic
_symmetry_space_group_name_Hall '-P 2yn'
_symmetry_space_group_name_H-M 'P 1 21/n 1'
_atom_sites_solution_hydrogens geom
_atom_sites_solution_primary direct
_atom_sites_solution_secondary difmap
_audit_creation_method SHELXL
_cell_angle_alpha 90.00
_cell_angle_beta 97.941(6)
_cell_angle_gamma 90.00
_cell_formula_units_Z 4
_cell_length_a 8.5900(10)
_cell_length_b 23.1529(11)
_cell_length_c 20.7496(14)
_cell_measurement_reflns_used 26
_cell_measurement_temperature 293(2)
_cell_measurement_theta_max 28.01
_cell_measurement_theta_min 10.56
_cell_volume 4087.2(6)
_computing_cell_refinement 'Siemens XSCANS'
_computing_data_collection 'Siemens XSCANS'
_computing_data_reduction 'Siemens SHELXTL'
_computing_molecular_graphics 'Siemens SHELXTL'
_computing_publication_material 'Siemens SHELXTL'
_computing_structure_refinement 'SHELXL-93 (Sheldrick, 1993)'
_computing_structure_solution 'SHELXS-86 (Sheldrick, 1990)'
_diffrn_ambient_temperature 293(2)
_diffrn_measurement_device 'Siemens P4'
_diffrn_measurement_method '\w scans'
_diffrn_radiation_monochromator graphite
_diffrn_radiation_source 'fine-focus sealed tube'
_diffrn_radiation_type CuK\a
_diffrn_radiation_wavelength 1.54178
_diffrn_reflns_av_R_equivalents 0.0451
_diffrn_reflns_av_sigmaI/netI 0.0838
_diffrn_reflns_limit_h_max 9
_diffrn_reflns_limit_h_min 0
_diffrn_reflns_limit_k_max 26
_diffrn_reflns_limit_k_min 0
_diffrn_reflns_limit_l_max 23
_diffrn_reflns_limit_l_min -23
_diffrn_reflns_number 6498
_diffrn_reflns_theta_max 59.99
_diffrn_reflns_theta_min 2.87
_diffrn_standards_decay_% 15.45
_diffrn_standards_interval_count 97
_diffrn_standards_number 3
_exptl_absorpt_coefficient_mu 4.915
_exptl_absorpt_correction_T_max 0.4409
_exptl_absorpt_correction_T_min 0.1465
_exptl_absorpt_correction_type Semi-empirical
_exptl_crystal_colour Yellow
_exptl_crystal_density_diffrn 1.303
_exptl_crystal_description 'Platy needles'
_exptl_crystal_F_000 1688
_exptl_crystal_size_max 0.53
_exptl_crystal_size_mid 0.50
_exptl_crystal_size_min 0.17
_refine_diff_density_max 0.616
_refine_diff_density_min -0.468
_refine_diff_density_rms 0.078
_refine_ls_extinction_coef 0.00096(11)
_refine_ls_extinction_expression Fc^*^=kFc[1+0.001xFc^2^\l^3^/sin(2\q)]^-1/4^
_refine_ls_extinction_method SHELXL
_refine_ls_goodness_of_fit_all 1.040
_refine_ls_goodness_of_fit_obs 1.084
_refine_ls_matrix_type full
_refine_ls_number_parameters 454
_refine_ls_number_reflns 6043
_refine_ls_number_restraints 5
_refine_ls_restrained_S_all 1.065
_refine_ls_restrained_S_obs 1.083
_refine_ls_R_factor_all 0.1047
_refine_ls_R_factor_obs 0.0614
_refine_ls_shift/esd_max 0.013
_refine_ls_shift/esd_mean 0.001
_refine_ls_structure_factor_coef Fsqd
_refine_ls_weighting_details 'w=1/[\s^2^(Fo^2^)+(0.0818P)^2^+0.3155P] where P=(Fo^2^+2Fc^2^)/3'
_refine_ls_weighting_scheme calc
_refine_ls_wR_factor_all 0.1685
_refine_ls_wR_factor_obs 0.1380
_reflns_number_observed 4038
_reflns_number_total 6046
_reflns_observed_criterion >2sigma(I)
_cod_data_source_file c708205sup1.cif
_cod_data_source_block 3
_cod_depositor_comments
;
The following automatic conversions were performed:

'_symmetry_cell_setting' value 'Monoclinic' changed to 'monoclinic'
according to /home/saulius/struct/CIF-dictionaries/cif_core.dic
dictionary named 'cif_core.dic' version 2.4.2 from 2011-04-26.

Automatic conversion script
Id: cif_fix_values 1891 2012-01-12 08:04:46Z andrius 

The following automatic conversions were performed:

'_refine_ls_weighting_scheme' value 'calc
w=1/[\s^2^(Fo^2^)+(0.0818P)^2^+0.3155P] where P=(Fo^2^+2Fc^2^)/3' was
changed to 'calc'. New tag '_refine_ls_weighting_details' was
created. The value of the new tag was set to
'w=1/[\s^2^(Fo^2^)+(0.0818P)^2^+0.3155P] where P=(Fo^2^+2Fc^2^)/3'.

Automatic conversion script
Id: cif_fix_values 3143 2015-03-26 13:38:13Z robertas 
;
_cod_original_sg_symbol_H-M P2(1)/n
_cod_database_code 7027960

loop_
_symmetry_equiv_pos_as_xyz
'x, y, z'
'-x+1/2, y+1/2, -z+1/2'
'-x, -y, -z'
'x-1/2, -y-1/2, z-1/2'

loop_
_atom_site_aniso_label
_atom_site_aniso_U_11
_atom_site_aniso_U_22
_atom_site_aniso_U_33
_atom_site_aniso_U_23
_atom_site_aniso_U_13
_atom_site_aniso_U_12
Rh 0.0766(3) 0.0415(3) 0.0498(3) -0.0061(2) -0.0063(2) -0.0034(3)
N1 0.068(4) 0.048(3) 0.040(2) -0.005(2) -0.001(2) 0.003(2)
C2 0.093(5) 0.046(3) 0.038(3) -0.007(2) -0.011(3) 0.009(3)
C3 0.103(6) 0.058(4) 0.043(3) 0.009(3) -0.007(3) 0.001(4)
C4 0.101(6) 0.055(4) 0.052(4) 0.009(3) -0.002(4) -0.002(4)
O4 0.197(9) 0.054(3) 0.074(3) 0.021(3) -0.026(4) -0.037(4)
N5 0.068(3) 0.042(3) 0.045(2) 0.000(2) 0.001(2) -0.008(2)
C6 0.064(4) 0.042(3) 0.042(3) 0.001(2) 0.005(3) -0.005(3)
O6 0.092(4) 0.054(2) 0.038(2) 0.004(2) -0.006(2) -0.017(2)
C7 0.123(7) 0.061(4) 0.042(3) -0.009(3) -0.016(4) -0.003(4)
O7 0.213(9) 0.076(4) 0.048(3) 0.001(3) -0.039(4) -0.023(5)
O8 0.120(5) 0.061(3) 0.063(3) -0.013(2) -0.028(3) -0.005(3)
C11 0.092(7) 0.054(4) 0.095(6) -0.019(4) -0.008(5) -0.017(4)
C12 0.135(9) 0.054(4) 0.063(4) -0.015(3) -0.010(5) -0.010(5)
C13 0.118(9) 0.057(4) 0.101(6) -0.008(4) -0.014(6) 0.005(5)
C14 0.136(10) 0.064(5) 0.121(8) -0.010(5) -0.037(7) 0.024(6)
C15 0.106(7) 0.046(4) 0.069(4) 0.002(3) -0.007(4) -0.010(4)
C16 0.103(7) 0.054(4) 0.059(4) 0.000(3) 0.005(4) -0.019(4)
C17 0.145(11) 0.095(7) 0.097(7) -0.012(6) 0.020(7) -0.049(8)
C18 0.101(8) 0.101(8) 0.127(9) -0.025(6) 0.015(7) -0.039(7)
N20 0.063(3) 0.047(3) 0.050(3) 0.005(2) -0.005(2) -0.006(2)
C21 0.075(5) 0.050(3) 0.069(4) 0.007(3) -0.006(4) -0.007(3)
N21 0.152(8) 0.053(4) 0.072(4) 0.014(3) -0.008(5) -0.021(4)
C22 0.131(9) 0.048(4) 0.091(6) -0.010(4) -0.022(6) -0.004(5)
C23 0.119(8) 0.087(6) 0.066(5) -0.024(4) -0.015(5) 0.010(6)
C24 0.086(6) 0.090(6) 0.050(4) -0.009(4) -0.002(4) 0.000(5)
C25 0.044(3) 0.065(4) 0.050(3) 0.005(3) 0.001(3) -0.006(3)
N25 0.092(5) 0.065(3) 0.048(3) 0.011(2) -0.012(3) -0.019(3)
N30 0.056(4) 0.149(9) 0.101(5) -0.050(5) 0.004(4) 0.017(5)
C31 0.054(5) 0.135(9) 0.117(7) -0.046(7) -0.002(4) 0.005(6)
C32 0.090(8) 0.180(14) 0.101(7) -0.053(8) -0.010(6) 0.030(8)
C33 0.139(13) 0.187(17) 0.158(13) -0.079(13) -0.066(11) 0.026(12)
C34 0.192(24) 0.287(36) 0.409(42) -0.172(34) -0.175(28) 0.095(25)
C35 0.056(5) 0.169(12) 0.098(7) -0.042(7) 0.002(5) 0.020(7)
C36 0.087(8) 0.145(12) 0.144(11) -0.054(10) 0.012(8) 0.006(8)
C37 0.145(14) 0.203(20) 0.099(9) -0.008(10) -0.001(8) 0.054(14)
C38 0.183(19) 0.199(22) 0.147(14) -0.001(14) -0.030(13) 0.045(19)
C39 0.079(7) 0.123(9) 0.113(8) -0.036(7) 0.020(6) 0.005(6)
C40 0.108(9) 0.151(12) 0.103(8) -0.055(8) 0.012(6) -0.013(9)
C41 0.171(16) 0.131(12) 0.142(12) -0.054(10) 0.004(11) 0.007(12)
C42 0.311(34) 0.166(20) 0.159(16) -0.018(14) 0.104(19) -0.015(21)
C43 0.063(6) 0.185(14) 0.098(7) -0.030(8) 0.013(5) -0.004(8)
C44 0.087(8) 0.197(18) 0.121(9) -0.034(10) 0.010(7) 0.004(11)
C45 0.123(14) 0.236(28) 0.169(16) -0.030(17) 0.024(12) -0.031(17)
C46 0.245(28) 0.198(24) 0.140(14) 0.001(14) 0.003(15) -0.067(22)
C50 0.139(10) 0.120(9) 0.083(6) -0.022(6) -0.028(6) 0.027(9)
Cl51 0.285(8) 0.155(4) 0.157(4) 0.043(3) 0.042(4) 0.030(5)
Cl52 0.107(3) 0.272(9) 0.264(7) -0.049(6) 0.018(3) 0.016(4)

loop_
_atom_site_label
_atom_site_type_symbol
_atom_site_fract_x
_atom_site_fract_y
_atom_site_fract_z
_atom_site_U_iso_or_equiv
_atom_site_thermal_displace_type
_atom_site_occupancy
_atom_site_calc_flag
_atom_site_refinement_flags
Rh Rh 0.19058(7) 0.16030(2) 0.49646(2) 0.0574(2) Uani 1 d .
N1 N 0.2764(7) 0.2451(2) 0.4975(2) 0.0526(13) Uani 1 d .
C2 C 0.2429(10) 0.2709(3) 0.4388(3) 0.061(2) Uani 1 d .
C3 C 0.2881(11) 0.3247(3) 0.4249(3) 0.070(2) Uani 1 d .
H3A H 0.2617(11) 0.3397(3) 0.3833(3) 0.083 Uiso 1 calc R
C4 C 0.3765(12) 0.3585(3) 0.4745(3) 0.070(2) Uani 1 d .
O4 O 0.4285(12) 0.4070(3) 0.4695(3) 0.112(3) Uani 1 d .
N5 N 0.4007(7) 0.3308(2) 0.5345(2) 0.0523(12) Uani 1 d D
H5A H 0.4544(93) 0.3499(35) 0.5683(29) 0.082(27) Uiso 1 d D
C6 C 0.3571(8) 0.2757(3) 0.5474(3) 0.0495(14) Uani 1 d .
O6 O 0.3914(7) 0.2570(2) 0.6032(2) 0.0627(13) Uani 1 d .
C7 C 0.1468(13) 0.2345(3) 0.3861(3) 0.078(3) Uani 1 d .
O7 O 0.1175(12) 0.2544(3) 0.3316(3) 0.118(3) Uani 1 d .
O8 O 0.1073(9) 0.1852(2) 0.4029(3) 0.085(2) Uani 1 d .
C11 C 0.0268(12) 0.0923(4) 0.4926(5) 0.082(3) Uani 1 d .
H11A H -0.0396(12) 0.1150(4) 0.4638(5) 0.099 Uiso 1 calc R
C12 C 0.1597(14) 0.0720(3) 0.4714(4) 0.086(3) Uani 1 d .
H12A H 0.1767(14) 0.0817(3) 0.4294(4) 0.104 Uiso 1 calc R
C13 C 0.2837(14) 0.0340(4) 0.5123(5) 0.094(3) Uani 1 d .
H13A H 0.2305(14) 0.0072(4) 0.5379(5) 0.113 Uiso 1 calc R
H13B H 0.3388(14) 0.0114(4) 0.4832(5) 0.113 Uiso 1 calc R
C14 C 0.4017(17) 0.0680(4) 0.5572(6) 0.112(4) Uani 1 d .
H14A H 0.4258(17) 0.0468(4) 0.5977(6) 0.135 Uiso 1 calc R
H14B H 0.4978(17) 0.0708(4) 0.5378(6) 0.135 Uiso 1 calc R
C15 C 0.3508(12) 0.1272(3) 0.5723(4) 0.075(2) Uani 1 d .
H15A H 0.4172(12) 0.1573(3) 0.5643(4) 0.090 Uiso 1 calc R
C16 C 0.2157(12) 0.1419(3) 0.5969(4) 0.073(2) Uani 1 d .
H16A H 0.1947(12) 0.1807(3) 0.6034(4) 0.087 Uiso 1 calc R
C17 C 0.0998(17) 0.0969(5) 0.6137(5) 0.112(4) Uani 1 d .
H17A H 0.1572(17) 0.0623(5) 0.6287(5) 0.134 Uiso 1 calc R
H17B H 0.0486(17) 0.1113(5) 0.6493(5) 0.134 Uiso 1 calc R
C18 C -0.0228(15) 0.0814(6) 0.5584(6) 0.109(4) Uani 1 d .
H18A H -0.1171(15) 0.1036(6) 0.5620(6) 0.131 Uiso 1 calc R
H18B H -0.0489(15) 0.0409(6) 0.5618(6) 0.131 Uiso 1 calc R
N20 N 0.5617(7) 0.3989(2) 0.6502(2) 0.0543(13) Uani 1 d .
C21 C 0.5827(10) 0.4558(3) 0.6439(4) 0.066(2) Uani 1 d .
N21 N 0.5911(13) 0.4745(3) 0.5829(4) 0.095(3) Uani 1 d D
H21A H 0.6066(88) 0.4515(26) 0.5494(23) 0.054(19) Uiso 1 d D
H21B H 0.6046(118) 0.5128(8) 0.5791(43) 0.087(28) Uiso 1 d D
C22 C 0.6073(14) 0.4931(3) 0.6970(5) 0.093(3) Uani 1 d .
H22A H 0.6277(14) 0.5322(3) 0.6919(5) 0.112 Uiso 1 calc R
C23 C 0.5999(14) 0.4694(4) 0.7577(4) 0.093(3) Uani 1 d .
H23A H 0.6082(14) 0.4938(4) 0.7936(4) 0.112 Uiso 1 calc R
C24 C 0.5814(11) 0.4127(4) 0.7671(4) 0.077(2) Uani 1 d .
H24A H 0.5800(11) 0.3973(4) 0.8084(4) 0.092 Uiso 1 calc R
C25 C 0.5639(8) 0.3772(3) 0.7107(3) 0.0534(15) Uani 1 d .
N25 N 0.5550(9) 0.3195(3) 0.7162(3) 0.071(2) Uani 1 d D
H25A H 0.5227(113) 0.3034(39) 0.6772(22) 0.086(28) Uiso 1 d D
H25B H 0.5622(85) 0.3009(26) 0.7546(16) 0.050(18) Uiso 1 d D
N30 N 0.0489(9) 0.3597(5) 0.6865(4) 0.102(3) Uani 1 d .
C31 C -0.0870(10) 0.3387(6) 0.6372(5) 0.103(3) Uani 1 d .
H31A H -0.1473(10) 0.3109(6) 0.6585(5) 0.124 Uiso 1 calc R
H31B H -0.1554(10) 0.3713(6) 0.6245(5) 0.124 Uiso 1 calc R
C32 C -0.0433(15) 0.3112(8) 0.5764(6) 0.126(5) Uani 1 d .
H32A H 0.0226(15) 0.2776(8) 0.5875(6) 0.151 Uiso 1 calc R
H32B H 0.0146(15) 0.3384(8) 0.5532(6) 0.151 Uiso 1 calc R
C33 C -0.1962(21) 0.2931(9) 0.5334(8) 0.170(8) Uani 1 d .
H33A H -0.2598(21) 0.2729(9) 0.5613(8) 0.203 Uiso 1 calc R
H33B H -0.2521(21) 0.3283(9) 0.5195(8) 0.203 Uiso 1 calc R
C34 C -0.1940(29) 0.2630(14) 0.4843(15) 0.317(23) Uani 1 d .
H34A H -0.2997(29) 0.2562(14) 0.4640(15) 0.475 Uiso 1 calc R
H34B H -0.1441(29) 0.2268(14) 0.4965(15) 0.475 Uiso 1 calc R
H34C H -0.1365(29) 0.2826(14) 0.4544(15) 0.475 Uiso 1 calc R
C35 C 0.1578(12) 0.3086(7) 0.7103(5) 0.109(4) Uani 1 d .
H35A H 0.2046(12) 0.2940(7) 0.6736(5) 0.130 Uiso 1 calc R
H35B H 0.2425(12) 0.3232(7) 0.7419(5) 0.130 Uiso 1 calc R
C36 C 0.0799(16) 0.2578(7) 0.7413(7) 0.126(5) Uani 1 d .
H36A H 0.0179(16) 0.2726(7) 0.7734(7) 0.151 Uiso 1 calc R
H36B H 0.0091(16) 0.2381(7) 0.7080(7) 0.151 Uiso 1 calc R
C37 C 0.1952(22) 0.2163(10) 0.7727(7) 0.151(7) Uani 1 d .
H37A H 0.2535(22) 0.2006(10) 0.7399(7) 0.181 Uiso 1 calc R
H37B H 0.2692(22) 0.2369(10) 0.8041(7) 0.181 Uiso 1 calc R
C38 C 0.1304(26) 0.1687(10) 0.8058(9) 0.181(9) Uani 1 d .
H38A H 0.2141(26) 0.1440(10) 0.8247(9) 0.272 Uiso 1 calc R
H38B H 0.0592(26) 0.1471(10) 0.7751(9) 0.272 Uiso 1 calc R
H38C H 0.0750(26) 0.1835(10) 0.8394(9) 0.272 Uiso 1 calc R
C39 C -0.0236(13) 0.3857(6) 0.7423(6) 0.104(3) Uani 1 d .
H39A H -0.0814(13) 0.3558(6) 0.7616(6) 0.125 Uiso 1 calc R
H39B H -0.0983(13) 0.4152(6) 0.7251(6) 0.125 Uiso 1 calc R
C40 C 0.0954(16) 0.4127(7) 0.7957(6) 0.121(5) Uani 1 d .
H40A H 0.1927(16) 0.3909(7) 0.7998(6) 0.145 Uiso 1 calc R
H40B H 0.1180(16) 0.4520(7) 0.7836(6) 0.145 Uiso 1 calc R
C41 C 0.0323(24) 0.4129(8) 0.8603(8) 0.150(6) Uani 1 d .
H41A H 0.0989(24) 0.4384(8) 0.8893(8) 0.180 Uiso 1 calc R
H41B H -0.0713(24) 0.4304(8) 0.8532(8) 0.180 Uiso 1 calc R
C42 C 0.0198(34) 0.3622(10) 0.8923(9) 0.205(11) Uani 1 d .
H42A H -0.0217(34) 0.3694(10) 0.9322(9) 0.308 Uiso 1 calc R
H42B H 0.1217(34) 0.3447(10) 0.9018(9) 0.308 Uiso 1 calc R
H42C H -0.0494(34) 0.3366(10) 0.8654(9) 0.308 Uiso 1 calc R
C43 C 0.1470(13) 0.4026(7) 0.6573(6) 0.115(5) Uani 1 d .
H43A H 0.1927(13) 0.3837(7) 0.6227(6) 0.138 Uiso 1 calc R
H43B H 0.2329(13) 0.4139(7) 0.6903(6) 0.138 Uiso 1 calc R
C44 C 0.0645(17) 0.4572(9) 0.6298(7) 0.136(6) Uani 1 d .
H44A H -0.0209(17) 0.4467(9) 0.5963(7) 0.163 Uiso 1 calc R
H44B H 0.0198(17) 0.4770(9) 0.6641(7) 0.163 Uiso 1 calc R
C45 C 0.1715(23) 0.4963(12) 0.6022(10) 0.176(9) Uani 1 d .
H45A H 0.2170(23) 0.4762(12) 0.5683(10) 0.211 Uiso 1 calc R
H45B H 0.2566(23) 0.5068(12) 0.6359(10) 0.211 Uiso 1 calc R
C46 C 0.0896(31) 0.5523(11) 0.5733(9) 0.197(11) Uani 1 d .
H46A H 0.1651(31) 0.5762(11) 0.5560(9) 0.295 Uiso 1 calc R
H46B H 0.0464(31) 0.5729(11) 0.6068(9) 0.295 Uiso 1 calc R
H46C H 0.0068(31) 0.5423(11) 0.5392(9) 0.295 Uiso 1 calc R
C50 C 0.5813(17) 0.1531(6) 0.7211(5) 0.118(4) Uani 1 d .
H50A H 0.5000(17) 0.1732(6) 0.6925(5) 0.142 Uiso 1 calc R
H50B H 0.6148(17) 0.1780(6) 0.7580(5) 0.142 Uiso 1 calc R
Cl51 Cl 0.5051(9) 0.0908(3) 0.7479(3) 0.198(3) Uani 1 d .
Cl52 Cl 0.7365(6) 0.1402(4) 0.6804(3) 0.215(3) Uani 1 d .

loop_
_atom_type_symbol
_atom_type_description
_atom_type_scat_dispersion_real
_atom_type_scat_dispersion_imag
_atom_type_scat_source
C C 0.0181 0.0091 'International Tables Vol C Tables 4.2.6.8 and 6.1.1.4'
H H 0.0000 0.0000 'International Tables Vol C Tables 4.2.6.8 and 6.1.1.4'
N N 0.0311 0.0180 'International Tables Vol C Tables 4.2.6.8 and 6.1.1.4'
O O 0.0492 0.0322 'International Tables Vol C Tables 4.2.6.8 and 6.1.1.4'
Cl Cl 0.3639 0.7018 'International Tables Vol C Tables 4.2.6.8 and 6.1.1.4'
Rh Rh 0.0927 3.6045 'International Tables Vol C Tables 4.2.6.8 and 6.1.1.4'

loop_
_geom_angle_atom_site_label_1
_geom_angle_atom_site_label_2
_geom_angle_atom_site_label_3
_geom_angle
O8 Rh C15 157.1(4)
O8 Rh N1 79.8(2)
C15 Rh N1 98.2(3)
O8 Rh C11 91.7(3)
C15 Rh C11 97.0(4)
N1 Rh C11 158.9(3)
O8 Rh C16 164.6(4)
C15 Rh C16 38.2(4)
N1 Rh C16 101.0(2)
C11 Rh C16 82.1(3)
O8 Rh C12 91.3(3)
C15 Rh C12 83.0(3)
N1 Rh C12 159.9(4)
C11 Rh C12 37.6(4)
C16 Rh C12 92.3(3)
C2 N1 C6 118.6(6)
C2 N1 Rh 111.9(4)
C6 N1 Rh 129.5(4)
C3 C2 N1 124.6(6)
C3 C2 C7 120.0(6)
N1 C2 C7 115.4(6)
C2 C3 C4 119.6(6)
O4 C4 N5 119.3(7)
O4 C4 C3 127.6(7)
N5 C4 C3 113.1(6)
C6 N5 C4 126.5(5)
O6 C6 N1 124.2(6)
O6 C6 N5 118.3(5)
N1 C6 N5 117.5(5)
O7 C7 O8 125.1(7)
O7 C7 C2 118.6(7)
O8 C7 C2 116.3(6)
C7 O8 Rh 116.5(4)
C12 C11 C18 126.1(10)
C12 C11 Rh 71.6(5)
C18 C11 Rh 111.2(6)
C11 C12 C13 124.4(9)
C11 C12 Rh 70.7(5)
C13 C12 Rh 111.2(5)
C14 C13 C12 113.5(7)
C15 C14 C13 115.0(9)
C16 C15 C14 126.5(10)
C16 C15 Rh 71.7(5)
C14 C15 Rh 111.3(6)
C15 C16 C17 122.0(9)
C15 C16 Rh 70.1(5)
C17 C16 Rh 112.7(6)
C18 C17 C16 113.9(9)
C17 C18 C11 113.5(10)
C21 N20 C25 118.2(6)
N20 C21 N21 115.7(7)
N20 C21 C22 122.7(7)
N21 C21 C22 121.4(7)
C23 C22 C21 116.9(8)
C24 C23 C22 122.9(8)
C23 C24 C25 116.6(8)
N25 C25 N20 117.1(6)
N25 C25 C24 120.3(7)
N20 C25 C24 122.5(7)
C43 N30 C39 111.3(10)
C43 N30 C31 111.4(10)
C39 N30 C31 106.4(8)
C43 N30 C35 106.9(9)
C39 N30 C35 110.8(9)
C31 N30 C35 110.1(9)
C32 C31 N30 116.2(8)
C31 C32 C33 107.9(11)
C34 C33 C32 121.4(19)
C36 C35 N30 116.1(9)
C37 C36 C35 112.4(13)
C38 C37 C36 115.4(17)
N30 C39 C40 114.3(9)
C41 C40 C39 110.9(12)
C42 C41 C40 119.3(15)
N30 C43 C44 116.6(10)
C45 C44 C43 112.1(15)
C44 C45 C46 113.1(18)
Cl52 C50 Cl51 112.1(8)

loop_
_geom_bond_atom_site_label_1
_geom_bond_atom_site_label_2
_geom_bond_distance
Rh O8 2.056(5)
Rh C15 2.088(8)
Rh N1 2.097(5)
Rh C11 2.106(8)
Rh C16 2.108(7)
Rh C12 2.117(8)
N1 C2 1.351(8)
N1 C6 1.362(8)
C2 C3 1.348(11)
C2 C7 1.529(9)
C3 C4 1.424(11)
C4 O4 1.219(10)
C4 N5 1.391(8)
N5 C6 1.364(8)
C6 O6 1.233(7)
C7 O7 1.215(9)
C7 O8 1.255(11)
C11 C12 1.363(15)
C11 C18 1.51(2)
C12 C13 1.543(13)
C13 C14 1.501(14)
C14 C15 1.485(12)
C15 C16 1.374(14)
C16 C17 1.515(13)
C17 C18 1.490(15)
N20 C21 1.339(9)
N20 C25 1.348(8)
C21 N21 1.348(11)
C21 C22 1.395(11)
C22 C23 1.384(14)
C23 C24 1.340(14)
C24 C25 1.420(10)
C25 N25 1.344(10)
N30 C43 1.48(2)
N30 C39 1.512(13)
N30 C31 1.523(11)
N30 C35 1.55(2)
C31 C32 1.506(14)
C32 C33 1.54(2)
C33 C34 1.24(3)
C35 C36 1.54(2)
C36 C37 1.47(2)
C37 C38 1.45(3)
C39 C40 1.533(14)
C40 C41 1.51(2)
C41 C42 1.36(2)
C43 C44 1.52(2)
C44 C45 1.46(3)
C45 C46 1.56(3)
C50 Cl52 1.70(2)
C50 Cl51 1.71(2)
